data_1558185
loop_
_publ_author_name
'Meyer, Marco'
'Brunner, Fabian'
'Prescimone, Alessandro'
'Constable, Edwin C.'
'Housecroft, Catherine E.'

_publ_section_title
;
 Chimera Diimine Ligands in Emissive [Cu(P^P)(N^N)][PF6] Complexes
;
_journal_issue 5
_journal_name_full Inorganics
_journal_page_first 33
_journal_paper_doi 10.3390/inorganics8050033
_journal_volume 8
_journal_year 2020
_chemical_compound_source 'Marco Meyer'
_chemical_formula_moiety 'C47 H37 Cl1 Cu1 F6 N2 O1 P3'
_chemical_formula_sum 'C47 H37 Cl Cu F6 N2 O P3'
_chemical_formula_weight 951.73
_chemical_melting_point ?
_space_group_IT_number 14
_space_group_name_Hall '-P 2ybc'
_space_group_name_H-M_alt 'P 1 21/c 1'
_symmetry_cell_setting monoclinic
_symmetry_space_group_name_Hall '-P 2ybc'
_symmetry_space_group_name_H-M 'P 1 21/c 1'
_atom_sites_solution_hydrogens difmap
_atom_sites_solution_primary other
_audit_creation_date 2018-10-26
_audit_creation_method CRYSTALS_ver_14.61_build_6949
_cell_angle_alpha 90
_cell_angle_beta 100.077(2)
_cell_angle_gamma 90
_cell_formula_units_Z 4
_cell_length_a 10.4786(3)
_cell_length_b 18.9864(4)
_cell_length_c 22.1096(5)
_cell_measurement_reflns_used 4110
_cell_measurement_temperature 130
_cell_measurement_theta_max 57
_cell_measurement_theta_min 3
_cell_volume 4330.87(18)
_computing_cell_refinement 'STOE X-AREA (Stoe & Cie 2011)'
_computing_data_collection 'STOE X-AREA (Stoe & Cie 2011)'
_computing_data_reduction 'STOE X-RED (Stoe & Cie 1996)'
_computing_molecular_graphics 'CAMERON (Watkin et al., 1996)'
_computing_publication_material 'CRYSTALS (Betteridge et al., 2003)'
_computing_structure_refinement 'CRYSTALS (Betteridge et al., 2003)'
_computing_structure_solution 'Superflip (Palatinus & Chapuis, 2007)'
_diffrn_ambient_temperature 130
_diffrn_detector Pilatus300K
_diffrn_detector_area_resol_mean 5.81
_diffrn_detector_type STOE
_diffrn_measured_fraction_theta_full 0.997
_diffrn_measured_fraction_theta_max 0.982
_diffrn_measurement_device Area
_diffrn_measurement_device_type 'Stoe StadiVari'
_diffrn_measurement_method '\f & \w scans'
_diffrn_radiation_monochromator 'Graded multilayer mirror'
_diffrn_radiation_type GaK\a
_diffrn_radiation_wavelength 1.34143
_diffrn_reflns_av_R_equivalents 0.035
_diffrn_reflns_av_unetI/netI 0.025
_diffrn_reflns_limit_h_max 12
_diffrn_reflns_limit_h_min -13
_diffrn_reflns_limit_k_max 23
_diffrn_reflns_limit_k_min -17
_diffrn_reflns_limit_l_max 26
_diffrn_reflns_limit_l_min -27
_diffrn_reflns_number 48628
_diffrn_reflns_theta_full 54.895
_diffrn_reflns_theta_max 57.183
_diffrn_reflns_theta_min 2.687
_diffrn_source 'Metaljet D2'
_diffrn_source_current 2.860
_diffrn_source_power 0.200
_diffrn_source_voltage 70
_diffrn_standards_number 0
_exptl_absorpt_coefficient_mu 4.150
_exptl_absorpt_correction_T_max 0.75
_exptl_absorpt_correction_T_min 0.71
_exptl_absorpt_correction_type numerical
_exptl_absorpt_process_details
; 
 Analytical Absorption (De Meulenaer & Tompa, 1965) 
;
_exptl_crystal_colour yellow
_exptl_crystal_density_diffrn 1.460
_exptl_crystal_density_meas ?
_exptl_crystal_density_method 'not measured'
_exptl_crystal_description block
_exptl_crystal_F_000 1944
_exptl_crystal_recrystallization_method
; 
Acetone / Hexane
;
_exptl_crystal_size_max 0.120
_exptl_crystal_size_mid 0.100
_exptl_crystal_size_min 0.070
_refine_diff_density_max 1.39
_refine_diff_density_min -1.15
_refine_ls_extinction_method None
_refine_ls_goodness_of_fit_ref 1.0315
_refine_ls_hydrogen_treatment noref
_refine_ls_matrix_type full
_refine_ls_number_parameters 539
_refine_ls_number_reflns 7217
_refine_ls_number_restraints 668
_refine_ls_R_factor_all 0.1124
_refine_ls_R_factor_gt 0.1124
_refine_ls_shift/su_max 0.0004785
_refine_ls_shift/su_mean 0.0000225
_refine_ls_structure_factor_coef F
_refine_ls_weighting_details
;
 Method, part 1, Chebychev polynomial, (Watkin, 1994, Prince, 1982) 
 [weight] = 1.0/[A~0~*T~0~(x)+A~1~*T~1~(x) ... +A~n-1~]*T~n-1~(x)] 
 where A~i~ are the Chebychev coefficients listed below and x= Fcalc/Fmax 
 Method = Robust Weighting (Prince, 1982) 
 W = [weight] * [1-(deltaF/6*sigmaF)^2^]^2^ 
 A~i~ are: 
 0.218 -0.653 -0.909E-02 
;
_refine_ls_weighting_scheme calc
_refine_ls_wR_factor_all 0.0443
_refine_ls_wR_factor_gt 0.0443
_refine_ls_wR_factor_ref 0.0443
_reflns_limit_h_max 12
_reflns_limit_h_min -13
_reflns_limit_k_max 23
_reflns_limit_k_min 0
_reflns_limit_l_max 27
_reflns_limit_l_min 0
_reflns_number_gt 7234
_reflns_number_total 8755
_reflns_threshold_expression I>2.0\s(I)
_oxford_diffrn_Wilson_B_factor 0.00
_oxford_diffrn_Wilson_scale 0.00
_oxford_refine_ls_r_factor_ref 0.1126
_oxford_refine_ls_scale 0.3225(4)
_oxford_reflns_number_all 7234
_oxford_structure_analysis_title 'MEM011_130K in P 21/n'
_cod_data_source_file MEM011_130K.cif
_cod_data_source_block MEM011_130K
_cod_depositor_comments
;
The following automatic conversions were performed:

data item '_chemical_melting_point' value 'not measured' was changed
to '?' -- the value is undefined or not given.

data item '_exptl_crystal_density_meas' value 'not measured' was
changed to '?' -- the value is perceived as not measured.

Automatic conversion script
Id: cif_fix_values 7556 2019-12-06 15:28:31Z antanas 
;
_cod_original_sg_symbol_H-M 'P 21/c '
_cod_original_formula_sum 'C47 H37 Cl1 Cu1 F6 N2 O1 P3'
_cod_database_code 1558185
_oxford_refine_reflns_threshold_expression_ref I>2.0\s(I)

loop_
_symmetry_equiv_pos_as_xyz
x,y,z
-x,-y,-z
x,-y+1/2,z+1/2
-x,y+1/2,-z+1/2

loop_
_atom_site_label
_atom_site_type_symbol
_atom_site_fract_x
_atom_site_fract_y
_atom_site_fract_z
_atom_site_U_iso_or_equiv
_atom_site_occupancy
_atom_site_adp_type
_atom_site_refinement_flags_posn
_atom_site_refinement_flags_adp
_atom_site_refinement_flags_occupancy
_atom_site_disorder_assembly
_atom_site_disorder_group
_atom_site_attached_hydrogens
C11 C 0.7282(4) 0.4990(2) 0.14336(15) 0.0868(10) 1.0000 Uiso G U . . . .
C12 C 0.7617(5) 0.4340(2) 0.1215(2) 0.0996(13) 1.0000 Uiso G U . . . .
C13 C 0.7386(5) 0.4206(2) 0.0586(2) 0.1125(14) 1.0000 Uiso G U . . . .
C14 C 0.6819(5) 0.4723(3) 0.01752(15) 0.1186(14) 1.0000 Uiso G U . . . .
C15 C 0.6483(5) 0.5372(2) 0.03936(19) 0.1149(14) 1.0000 Uiso G U . . . .
C16 C 0.6715(5) 0.55060(19) 0.1023(2) 0.1032(13) 1.0000 Uiso G U . . . .
Cl2 Cl 0.4417(4) 0.6443(2) 0.20742(18) 0.0921(11) 0.5000 Uiso . U . . 2 .
C100 C 0.4063(7) 0.6424(3) 0.1918(3) 0.0191(15) 0.5000 Uiso D . . . 1 .
C102 C 0.6552(6) 0.3078(3) 0.2330(3) 0.0139(14) 0.5000 Uiso D . . . 2 .
Cl1 Cl 0.6916(3) 0.31521(16) 0.24900(14) 0.0711(8) 0.5000 Uiso . U . . 1 .
Cu1 Cu 0.53641(7) 0.47752(3) 0.24331(3) 0.0474 1.0000 Uani . U . . . .
P2 P 0.50507(12) 0.48325(7) 0.34129(5) 0.0554 1.0000 Uani . U . . . .
O1 O 0.6722(6) 0.6052(3) 0.3275(2) 0.0482 0.5000 Uani . U . . 1 .
P1 P 0.73384(13) 0.51292(6) 0.22507(6) 0.0610 1.0000 Uani . U . . . .
O2 O 0.7833(7) 0.4433(3) 0.3421(3) 0.0645 0.5000 Uani . U . . 2 .
P3 P 0.00108(19) 0.77654(10) 0.50846(7) 0.0900 1.0000 Uani . U . . . .
F5 F 0.0053(5) 0.7727(3) 0.43822(16) 0.1604 1.0000 Uani . U . . . .
F6 F -0.0005(5) 0.7808(3) 0.57964(17) 0.1415 1.0000 Uani . U . . . .
F1 F 0.1463(4) 0.8008(2) 0.52395(16) 0.1215 1.0000 Uani . U . . . .
F2 F -0.1454(4) 0.7515(2) 0.4926(2) 0.1423 1.0000 Uani . U . . . .
F3 F -0.0443(5) 0.8569(2) 0.5015(2) 0.1378 1.0000 Uani . U . . . .
F4 F 0.0490(5) 0.6963(2) 0.5159(2) 0.1468 1.0000 Uani . U . . . .
C51 C 0.8769(3) 0.46492(17) 0.26221(17) 0.0703 1.0000 Uani G U . . . .
C46 C 0.8771(4) 0.43066(19) 0.31801(17) 0.0814 1.0000 Uani G U . . . .
C47 C 0.9866(5) 0.3929(2) 0.34539(16) 0.1056 1.0000 Uani G U . . . .
C48 C 1.0959(3) 0.3893(2) 0.3170(3) 0.1264 1.0000 Uani G U . . . .
C49 C 1.0957(3) 0.4236(2) 0.2612(3) 0.1559 1.0000 Uani G U . . . .
C50 C 0.9862(4) 0.4614(2) 0.2338(2) 0.1158 1.0000 Uani G U . . . .
C45 C 0.7746(4) 0.4993(2) 0.3796(2) 0.0566 0.5000 Uani G U . . 2 .
C41 C 0.6407(4) 0.5735(2) 0.4313(2) 0.0592 0.5000 Uani G U . . 2 .
C42 C 0.7505(6) 0.6100(3) 0.4593(3) 0.0637 0.5000 Uani G U . . 2 .
C43 C 0.8724(5) 0.5912(3) 0.4474(3) 0.0656 0.5000 Uani G U . . 2 .
C44 C 0.8844(3) 0.5359(3) 0.4076(3) 0.0589 0.5000 Uani G U . . 2 .
C40 C 0.7886(5) 0.6038(2) 0.2395(2) 0.0613 1.0000 Uani . U . . . .
C35 C 0.7592(5) 0.6397(2) 0.2897(2) 0.0655 1.0000 Uani . U . . . .
C36 C 0.8124(6) 0.7049(2) 0.3076(3) 0.0770 1.0000 Uani . U . . . .
C37 C 0.8922(6) 0.7359(3) 0.2738(3) 0.0840 1.0000 Uani . U . . . .
C38 C 0.9223(6) 0.7028(3) 0.2210(3) 0.0811 1.0000 Uani . U . . . .
C39 C 0.8737(5) 0.6366(2) 0.2058(3) 0.0713 1.0000 Uani . U . . . .
C30 C 0.6886(6) 0.4708(3) 0.4455(3) 0.0572 0.5000 Uani G U . . 1 .
C31 C 0.8070(6) 0.4852(3) 0.4830(2) 0.0568 0.5000 Uani G U . . 1 .
C32 C 0.8832(5) 0.5407(4) 0.4687(2) 0.0601 0.5000 Uani G U . . 1 .
C33 C 0.8411(6) 0.5819(3) 0.4169(3) 0.0536 0.5000 Uani G U . . 1 .
C34 C 0.7226(6) 0.5675(3) 0.3794(2) 0.0453 0.5000 Uani G U . . 1 .
C29 C 0.6490(3) 0.51458(19) 0.39222(16) 0.0515 1.0000 Uani G U . . . .
C23 C 0.3839(6) 0.5574(3) 0.3583(3) 0.0475 0.5000 Uani G U . . 1 .
C28 C 0.2642(6) 0.5618(3) 0.3195(2) 0.0542 0.5000 Uani G U . . 1 .
C27 C 0.1706(5) 0.6090(4) 0.3326(3) 0.0667 0.5000 Uani G U . . 1 .
C26 C 0.1969(6) 0.6519(3) 0.3845(3) 0.0572 0.5000 Uani G U . . 1 .
C25 C 0.3166(6) 0.6475(3) 0.4233(2) 0.0565 0.5000 Uani G U . . 1 .
C24 C 0.4101(5) 0.6003(3) 0.4102(2) 0.0469 0.5000 Uani G U . . 1 .
N2 N 0.3841(2) 0.51457(15) 0.17603(12) 0.0589 1.0000 Uani G U . . . .
C10 C 0.3347(3) 0.58268(13) 0.17326(14) 0.0660 1.0000 Uani DG U . . . .
C9 C 0.2128(4) 0.59657(17) 0.13911(16) 0.0884 1.0000 Uani G U . . . .
C8 C 0.1403(3) 0.5423(2) 0.10771(15) 0.1042 1.0000 Uani G U . . . .
C7 C 0.1898(3) 0.4742(2) 0.11047(16) 0.0963 1.0000 Uani G U . . . .
C6 C 0.3117(3) 0.46034(13) 0.14463(14) 0.0700 1.0000 Uani G U . . . .
N1 N 0.4870(4) 0.38445(17) 0.19051(17) 0.0562 1.0000 Uani . U . . . .
C5 C 0.3832(6) 0.3938(3) 0.1471(2) 0.0661 1.0000 Uani . U . . . .
C4 C 0.3441(7) 0.3432(3) 0.1023(3) 0.0904 1.0000 Uani . U . . . .
C3 C 0.4165(7) 0.2810(3) 0.1053(3) 0.0948 1.0000 Uani . U . . . .
C2 C 0.5191(6) 0.2703(3) 0.1502(3) 0.0826 1.0000 Uani . U . . . .
C1 C 0.5488(4) 0.3253(2) 0.1901(2) 0.0595 1.0000 Uani D U . . . .
C17 C 0.4344(6) 0.4100(2) 0.3723(3) 0.0491 0.5000 Uani G U . . 1 .
C18 C 0.3740(7) 0.4132(2) 0.4236(2) 0.0510 0.5000 Uani G U . . 1 .
C19 C 0.3269(7) 0.3518(3) 0.4464(2) 0.0552 0.5000 Uani G U . . 1 .
C20 C 0.3402(7) 0.2871(2) 0.4177(3) 0.0649 0.5000 Uani G U . . 1 .
C21 C 0.4006(8) 0.2839(2) 0.3664(3) 0.0823 0.5000 Uani G U . . 1 .
C22 C 0.4477(8) 0.3454(3) 0.3436(3) 0.0711 0.5000 Uani G U . . 1 .
C57 C 0.3270(8) 0.5798(3) 0.3314(3) 0.0657 0.5000 Uani G U . . 2 .
C55 C 0.2262(8) 0.6198(3) 0.3502(3) 0.0774 0.5000 Uani G U . . 2 .
C56 C 0.1774(6) 0.5993(3) 0.4026(4) 0.0746 0.5000 Uani G U . . 2 .
C54 C 0.2293(7) 0.5389(4) 0.4362(3) 0.0689 0.5000 Uani G U . . 2 .
C52 C 0.3301(6) 0.4990(3) 0.4174(3) 0.0636 0.5000 Uani G U . . 2 .
C64 C 0.3789(6) 0.5194(3) 0.3650(3) 0.0516 0.5000 Uani G U . . 2 .
C60 C 0.5090(7) 0.3882(3) 0.3773(3) 0.0591 0.5000 Uani G U . . 2 .
C63 C 0.4179(7) 0.3414(4) 0.3467(3) 0.0567 0.5000 Uani G U . . 2 .
C62 C 0.4040(7) 0.2750(4) 0.3711(4) 0.0724 0.5000 Uani G U . . 2 .
C58 C 0.4814(9) 0.2553(3) 0.4261(4) 0.0882 0.5000 Uani G U . . 2 .
C61 C 0.5725(8) 0.3020(4) 0.4568(3) 0.0904 0.5000 Uani G U . . 2 .
C59 C 0.5864(7) 0.3685(3) 0.4324(3) 0.0720 0.5000 Uani G U . . 2 .
H121 H 0.8011 0.3992 0.1494 0.1195 1.0000 Uiso . . . . . .
H131 H 0.7619 0.3765 0.0436 0.1347 1.0000 Uiso . . . . . .
H141 H 0.6656 0.4630 -0.0254 0.1420 1.0000 Uiso . . . . . .
H151 H 0.6084 0.5722 0.0114 0.1374 1.0000 Uiso . . . . . .
H161 H 0.6476 0.5948 0.1172 0.1242 1.0000 Uiso . . . . . .
H1001 H 0.3730 0.6809 0.1665 0.0228 0.5000 Uiso . . . . 1 .
H1002 H 0.4017 0.6525 0.2333 0.0228 0.5000 Uiso . . . . 1 .
H1003 H 0.4944 0.6345 0.1879 0.0228 0.5000 Uiso . . . . 1 .
H1021 H 0.6673 0.2584 0.2335 0.0162 0.5000 Uiso . . . . 2 .
H1022 H 0.7296 0.3305 0.2229 0.0162 0.5000 Uiso . . . . 2 .
H1023 H 0.6423 0.3232 0.2725 0.0162 0.5000 Uiso . . . . 2 .
H471 H 0.9867 0.3694 0.3835 0.1258 1.0000 Uiso . . . . . .
H481 H 1.1700 0.3635 0.3358 0.1511 1.0000 Uiso . . . . . .
H491 H 1.1697 0.4212 0.2420 0.1849 1.0000 Uiso . . . . . .
H501 H 0.9860 0.4847 0.1959 0.1377 1.0000 Uiso . . . . . .
H411 H 0.5578 0.5880 0.4385 0.0715 0.5000 Uiso . . . . 2 .
H421 H 0.7420 0.6477 0.4866 0.0763 0.5000 Uiso . . . . 2 .
H431 H 0.9469 0.6163 0.4666 0.0791 0.5000 Uiso . . . . 2 .
H441 H 0.9673 0.5233 0.3994 0.0711 0.5000 Uiso . . . . 2 .
H361 H 0.7929 0.7277 0.3432 0.0925 1.0000 Uiso . . . . . .
H371 H 0.9294 0.7806 0.2859 0.1009 1.0000 Uiso . . . . . .
H381 H 0.9757 0.7258 0.1965 0.0975 1.0000 Uiso . . . . . .
H391 H 0.8971 0.6131 0.1715 0.0853 1.0000 Uiso . . . . . .
H301 H 0.6357 0.4332 0.4550 0.0682 0.5000 Uiso . . . . 1 .
H311 H 0.8361 0.4571 0.5184 0.0691 0.5000 Uiso . . . . 1 .
H321 H 0.9642 0.5506 0.4942 0.0727 0.5000 Uiso . . . . 1 .
H331 H 0.8931 0.6198 0.4071 0.0639 0.5000 Uiso . . . . 1 .
H281 H 0.2462 0.5328 0.2840 0.0648 0.5000 Uiso . . . . 1 .
H271 H 0.0889 0.6120 0.3061 0.0804 0.5000 Uiso . . . . 1 .
H261 H 0.1330 0.6839 0.3934 0.0691 0.5000 Uiso . . . . 1 .
H251 H 0.3345 0.6766 0.4587 0.0683 0.5000 Uiso . . . . 1 .
H241 H 0.4918 0.5974 0.4366 0.0559 0.5000 Uiso . . . . 1 .
H91 H 0.1789 0.6430 0.1372 0.1057 1.0000 Uiso . . . . . .
H81 H 0.0570 0.5516 0.0844 0.1243 1.0000 Uiso . . . . . .
H71 H 0.1404 0.4370 0.0891 0.1154 1.0000 Uiso . . . . . .
H41 H 0.2715 0.3505 0.0705 0.1090 1.0000 Uiso . . . . . .
H31 H 0.3928 0.2455 0.0752 0.1145 1.0000 Uiso . . . . . .
H21 H 0.5671 0.2278 0.1541 0.0995 1.0000 Uiso . . . . . .
H181 H 0.3617 0.4573 0.4422 0.0619 0.5000 Uiso . . . . 1 .
H191 H 0.2821 0.3542 0.4807 0.0689 0.5000 Uiso . . . . 1 .
H201 H 0.3092 0.2451 0.4347 0.0792 0.5000 Uiso . . . . 1 .
H211 H 0.4160 0.2389 0.3501 0.1019 0.5000 Uiso . . . . 1 .
H221 H 0.4956 0.3420 0.3115 0.0657 0.5000 Uiso . . . . 1 .
H591 H 0.6493 0.4003 0.4523 0.0864 0.5000 Uiso . . . . 2 .
H611 H 0.6272 0.2879 0.4928 0.1085 0.5000 Uiso . . . . 2 .
H581 H 0.4723 0.2098 0.4416 0.1058 0.5000 Uiso . . . . 2 .
H621 H 0.3395 0.2439 0.3500 0.0869 0.5000 Uiso . . . . 2 .
H631 H 0.3616 0.3563 0.3095 0.0680 0.5000 Uiso . . . . 2 .
H571 H 0.3594 0.5936 0.2957 0.0791 0.5000 Uiso . . . . 2 .
H551 H 0.1915 0.6598 0.3273 0.0941 0.5000 Uiso . . . . 2 .
H561 H 0.1100 0.6256 0.4157 0.0896 0.5000 Uiso . . . . 2 .
H541 H 0.1969 0.5252 0.4720 0.0837 0.5000 Uiso . . . . 2 .
H521 H 0.3648 0.4589 0.4403 0.0769 0.5000 Uiso . . . . 2 .
H461 H 0.8030 0.4330 0.3374 0.0974 0.5000 Uiso . . . . 1 .
H351 H 0.7011 0.6190 0.3130 0.0782 0.5000 Uiso . . . . 2 .

loop_
_atom_site_aniso_label
_atom_site_aniso_U_11
_atom_site_aniso_U_22
_atom_site_aniso_U_33
_atom_site_aniso_U_23
_atom_site_aniso_U_13
_atom_site_aniso_U_12
Cu1 0.0739(4) 0.0335(3) 0.0415(3) 0.0018(3) 0.0284(3) 0.0009(3)
P2 0.0703(8) 0.0611(7) 0.0407(5) -0.0019(5) 0.0262(5) -0.0160(6)
O1 0.061(4) 0.034(2) 0.054(3) 0.003(2) 0.023(2) 0.009(2)
P1 0.0777(8) 0.0457(6) 0.0704(7) -0.0023(6) 0.0430(7) 0.0011(6)
O2 0.080(4) 0.051(3) 0.062(4) -0.011(2) 0.012(3) 0.002(3)
P3 0.1014(11) 0.0981(10) 0.0717(8) 0.0157(8) 0.0186(9) -0.0065(9)
F5 0.185(4) 0.228(4) 0.0656(16) 0.003(2) 0.014(2) -0.080(4)
F6 0.215(5) 0.138(3) 0.0868(17) 0.019(2) 0.070(2) 0.005(3)
F1 0.0989(19) 0.174(4) 0.091(2) -0.022(2) 0.0149(19) -0.006(2)
F2 0.106(2) 0.123(3) 0.199(4) 0.038(3) 0.033(2) -0.024(2)
F3 0.125(3) 0.0960(18) 0.175(4) 0.043(2) -0.022(3) -0.014(2)
F4 0.179(4) 0.116(2) 0.131(3) -0.017(2) -0.014(3) 0.035(3)
C51 0.076(2) 0.042(2) 0.098(3) -0.0225(19) 0.027(2) 0.001(2)
C46 0.092(3) 0.076(3) 0.076(3) -0.027(2) 0.012(2) 0.031(3)
C47 0.099(4) 0.082(4) 0.121(4) -0.043(3) -0.022(3) 0.030(3)
C48 0.073(4) 0.059(4) 0.237(8) -0.024(4) -0.001(4) 0.012(3)
C49 0.086(4) 0.061(4) 0.334(10) 0.046(5) 0.072(6) 0.014(3)
C50 0.084(4) 0.054(3) 0.228(7) 0.024(4) 0.078(4) 0.010(3)
C45 0.068(3) 0.056(5) 0.049(4) -0.010(3) 0.021(4) -0.006(3)
C41 0.067(5) 0.048(4) 0.064(5) -0.007(3) 0.016(4) 0.003(4)
C42 0.073(5) 0.050(5) 0.068(6) -0.008(4) 0.012(4) 0.000(4)
C43 0.072(5) 0.064(6) 0.066(7) -0.016(5) 0.025(5) -0.021(5)
C44 0.068(4) 0.046(5) 0.064(6) -0.002(3) 0.014(4) -0.004(4)
C40 0.069(3) 0.0465(17) 0.075(3) 0.0083(17) 0.030(2) 0.0030(18)
C35 0.081(4) 0.043(2) 0.082(3) 0.0059(17) 0.040(3) -0.001(2)
C36 0.100(4) 0.043(2) 0.093(4) 0.004(2) 0.029(3) -0.003(2)
C37 0.096(4) 0.047(3) 0.112(4) 0.014(2) 0.026(3) -0.007(3)
C38 0.084(4) 0.052(2) 0.116(4) 0.026(2) 0.041(3) -0.002(2)
C39 0.080(4) 0.052(2) 0.092(4) 0.016(2) 0.041(3) 0.007(2)
C30 0.055(4) 0.073(6) 0.048(4) 0.013(3) 0.024(3) -0.004(4)
C31 0.057(4) 0.080(5) 0.040(4) 0.011(4) 0.026(3) -0.007(4)
C32 0.058(5) 0.070(6) 0.053(5) 0.009(4) 0.013(3) -0.010(4)
C33 0.063(5) 0.055(5) 0.049(5) 0.003(4) 0.025(3) -0.006(4)
C34 0.059(4) 0.039(4) 0.044(3) 0.000(3) 0.025(3) 0.006(3)
C29 0.0663(19) 0.046(2) 0.0449(19) -0.0003(15) 0.0185(14) -0.0048(17)
C23 0.069(4) 0.050(4) 0.030(4) 0.004(3) 0.028(3) -0.018(3)
C28 0.070(5) 0.047(5) 0.050(5) -0.009(4) 0.022(3) -0.020(4)
C27 0.071(6) 0.062(6) 0.072(6) 0.005(4) 0.027(4) -0.007(4)
C26 0.072(4) 0.037(4) 0.074(5) 0.011(3) 0.044(4) 0.004(4)
C25 0.083(5) 0.041(4) 0.056(5) 0.003(3) 0.038(3) -0.007(4)
C24 0.071(5) 0.040(4) 0.033(3) 0.007(3) 0.019(3) -0.004(3)
N2 0.083(2) 0.0591(16) 0.0406(16) 0.0064(14) 0.0279(13) 0.0109(15)
C10 0.085(3) 0.0656(19) 0.052(3) 0.0120(19) 0.0255(19) 0.0168(16)
C9 0.098(3) 0.121(4) 0.048(3) 0.011(3) 0.019(2) 0.041(3)
C8 0.093(4) 0.152(5) 0.062(3) -0.006(3) -0.001(3) 0.042(3)
C7 0.094(3) 0.136(4) 0.057(3) -0.016(3) 0.009(2) 0.022(3)
C6 0.081(3) 0.084(2) 0.048(3) -0.011(2) 0.0204(18) 0.0081(19)
N1 0.079(2) 0.0414(15) 0.057(2) -0.0068(13) 0.0367(15) -0.0036(14)
C5 0.080(3) 0.067(2) 0.058(3) -0.0162(19) 0.0330(17) -0.0071(19)
C4 0.103(4) 0.087(3) 0.084(4) -0.036(3) 0.025(3) -0.012(3)
C3 0.106(5) 0.087(3) 0.098(4) -0.049(3) 0.035(2) -0.014(3)
C2 0.097(4) 0.055(3) 0.103(4) -0.032(2) 0.040(2) -0.017(3)
C1 0.063(3) 0.049(2) 0.072(3) -0.0141(18) 0.0282(15) -0.0045(17)
C17 0.056(5) 0.053(3) 0.044(4) 0.006(3) 0.025(4) -0.001(3)
C18 0.070(6) 0.041(3) 0.050(4) 0.003(3) 0.033(4) -0.009(4)
C19 0.082(7) 0.045(3) 0.044(4) 0.013(3) 0.024(4) -0.008(4)
C20 0.087(7) 0.038(3) 0.079(6) 0.013(4) 0.040(5) -0.003(5)
C21 0.125(9) 0.048(4) 0.088(7) 0.012(5) 0.059(6) 0.011(5)
C22 0.102(9) 0.053(3) 0.076(6) 0.015(4) 0.066(6) 0.021(5)
C57 0.101(8) 0.052(6) 0.050(6) -0.008(4) 0.029(6) -0.007(5)
C55 0.082(9) 0.061(6) 0.090(7) 0.004(5) 0.016(6) 0.007(5)
C56 0.056(6) 0.081(6) 0.090(7) -0.020(5) 0.023(5) 0.005(5)
C54 0.081(7) 0.069(5) 0.067(6) -0.016(4) 0.044(5) -0.009(4)
C52 0.072(6) 0.077(6) 0.046(4) 0.002(4) 0.024(4) 0.008(4)
C64 0.043(5) 0.063(5) 0.053(4) -0.006(4) 0.019(4) -0.010(4)
C60 0.0659 0.0670 0.0508 0.0107 0.0282 -0.0256
C63 0.0567 0.0509 0.0676 -0.0068 0.0253 -0.0011
C62 0.0820 0.0620 0.0787 0.0012 0.0296 -0.0226
C58 0.1206 0.0709 0.0760 0.0205 0.0257 -0.0351
C61 0.1173 0.0628 0.0878 0.0208 0.0086 -0.0205
C59 0.0857 0.0581 0.0717 0.0126 0.0130 -0.0131

loop_
_atom_type_symbol
_atom_type_scat_dispersion_real
_atom_type_scat_dispersion_imag
_atom_type_scat_Cromer_Mann_a1
_atom_type_scat_Cromer_Mann_b1
_atom_type_scat_Cromer_Mann_a2
_atom_type_scat_Cromer_Mann_b2
_atom_type_scat_Cromer_Mann_a3
_atom_type_scat_Cromer_Mann_b3
_atom_type_scat_Cromer_Mann_a4
_atom_type_scat_Cromer_Mann_b4
_atom_type_scat_Cromer_Mann_c
_atom_type_scat_source
C 0.0137 0.0067 2.3100 20.8439 1.0200 10.2075 1.5886 0.5687 0.8650 51.6512 0.2156 'International Tables Vol C 4.2.6.8 and 6.1.1.4'
H 0.0000 0.0000 0.4930 10.5109 0.3229 26.1257 0.1402 3.1424 0.0408 57.7998 0.0030 'International Tables Vol C 4.2.6.8 and 6.1.1.4'
Cl 0.3281 0.5435 11.4604 0.0104 7.1964 1.1662 6.2556 18.5194 1.6455 47.7784 -9.5574 'International Tables Vol C 4.2.6.8 and 6.1.1.4'
Cu -2.7986 3.6878 13.3380 3.5828 7.1676 0.2470 5.6158 11.3966 1.6735 64.8126 1.1910 'International Tables Vol C 4.2.6.8 and 6.1.1.4'
F 0.0583 0.0400 3.5392 10.2825 2.6412 4.2944 1.5170 0.2615 1.0243 26.1476 0.2776 'International Tables Vol C 4.2.6.8 and 6.1.1.4'
N 0.0241 0.0134 12.2126 0.0057 3.1322 9.8933 2.0125 28.9975 1.1663 0.5826 -11.5290 'International Tables Vol C 4.2.6.8 and 6.1.1.4'
O 0.0389 0.0241 3.0485 13.2771 2.2868 5.7011 1.5463 0.3239 0.8670 32.9089 0.2508 'International Tables Vol C 4.2.6.8 and 6.1.1.4'
P 0.2543 0.3332 6.4345 1.9067 4.1791 27.1570 1.7800 0.5260 1.4908 68.1645 1.1149 'International Tables Vol C 4.2.6.8 and 6.1.1.4'

loop_
_geom_angle_atom_site_label_1
_geom_angle_site_symmetry_1
_geom_angle_atom_site_label_2
_geom_angle_site_symmetry_2
_geom_angle_atom_site_label_3
_geom_angle_site_symmetry_3
_geom_angle
_geom_angle_publ_flag
C12 . C11 . C16 . 120.06 yes
C12 . C11 . P1 . 120.5(3) yes
C16 . C11 . P1 . 118.7(3) yes
C11 . C12 . C13 . 119.83 yes
C11 . C12 . H121 . 120.0 no
C13 . C12 . H121 . 120.1 no
C12 . C13 . C14 . 120.11 yes
C12 . C13 . H131 . 120.0 no
C14 . C13 . H131 . 119.9 no
C13 . C14 . C15 . 120.06 yes
C13 . C14 . H141 . 120.1 no
C15 . C14 . H141 . 119.9 no
C14 . C15 . C16 . 119.83 yes
C14 . C15 . H151 . 120.1 no
C16 . C15 . H151 . 120.1 no
C11 . C16 . C15 . 120.11 yes
C11 . C16 . H161 . 120.1 no
C15 . C16 . H161 . 119.8 no
C10 . C100 . H1001 . 109.5 no
C10 . C100 . H1002 . 109.6 no
H1001 . C100 . H1002 . 109.8 no
C10 . C100 . H1003 . 109.2 no
H1001 . C100 . H1003 . 109.2 no
H1002 . C100 . H1003 . 109.5 no
C1 . C102 . H1021 . 109.8 no
C1 . C102 . H1022 . 109.2 no
H1021 . C102 . H1022 . 109.7 no
C1 . C102 . H1023 . 109.3 no
H1021 . C102 . H1023 . 109.6 no
H1022 . C102 . H1023 . 109.3 no
P2 . Cu1 . P1 . 116.51(5) yes
P2 . Cu1 . N2 . 116.38(8) yes
P1 . Cu1 . N2 . 112.11(8) yes
P2 . Cu1 . N1 . 120.35(10) yes
P1 . Cu1 . N1 . 106.79(11) yes
N2 . Cu1 . N1 . 78.95(14) yes
Cu1 . P2 . C29 . 111.56(12) yes
C35 . O1 . C34 . 120.8(5) yes
C11 . P1 . Cu1 . 105.10(16) yes
C11 . P1 . C51 . 104.86(19) yes
Cu1 . P1 . C51 . 118.28(13) yes
C11 . P1 . C40 . 105.4(2) yes
Cu1 . P1 . C40 . 120.98(16) yes
C51 . P1 . C40 . 100.7(2) yes
C46 . O2 . C45 . 124.3(6) yes
F5 . P3 . F6 . 179.0(3) yes
F5 . P3 . F1 . 92.1(2) yes
F6 . P3 . F1 . 86.9(2) yes
F5 . P3 . F2 . 87.8(3) yes
F6 . P3 . F2 . 93.3(3) yes
F1 . P3 . F2 . 179.6(3) yes
F5 . P3 . F3 . 90.4(3) yes
F6 . P3 . F3 . 89.6(3) yes
F1 . P3 . F3 . 90.1(3) yes
F2 . P3 . F3 . 90.3(3) yes
F5 . P3 . F4 . 89.7(3) yes
F6 . P3 . F4 . 90.3(3) yes
F1 . P3 . F4 . 89.0(3) yes
F2 . P3 . F4 . 90.6(3) yes
F3 . P3 . F4 . 179.0(3) yes
P1 . C51 . C46 . 120.4(2) yes
P1 . C51 . C50 . 119.6(2) yes
C46 . C51 . C50 . 119.97 yes
C51 . C46 . C47 . 119.78 yes
C46 . C47 . C48 . 120.24 yes
C46 . C47 . H471 . 119.8 no
C48 . C47 . H471 . 120.0 no
C47 . C48 . C49 . 119.97 yes
C47 . C48 . H481 . 119.8 no
C49 . C48 . H481 . 120.2 no
C48 . C49 . C50 . 119.78 yes
C48 . C49 . H491 . 119.9 no
C50 . C49 . H491 . 120.3 no
C51 . C50 . C49 . 120.24 yes
C51 . C50 . H501 . 119.9 no
C49 . C50 . H501 . 119.8 no
O2 . C45 . C44 . 121.4(4) yes
O2 . C45 . C29 . 116.2(4) yes
C44 . C45 . C29 . 122.16 yes
C42 . C41 . C29 . 121.83 yes
C42 . C41 . H411 . 119.3 no
C29 . C41 . H411 . 118.9 no
C41 . C42 . C43 . 120.11 yes
C41 . C42 . H421 . 119.7 no
C43 . C42 . H421 . 120.2 no
C42 . C43 . C44 . 119.99 yes
C42 . C43 . H431 . 119.7 no
C44 . C43 . H431 . 120.3 no
C45 . C44 . C43 . 119.90 yes
C45 . C44 . H441 . 120.2 no
C43 . C44 . H441 . 119.9 no
P1 . C40 . C35 . 119.9(3) yes
P1 . C40 . C39 . 122.4(4) yes
C35 . C40 . C39 . 117.3(5) yes
C40 . C35 . C36 . 122.2(5) yes
C35 . C36 . C37 . 119.3(5) yes
C35 . C36 . H361 . 120.5 no
C37 . C36 . H361 . 120.2 no
C36 . C37 . C38 . 120.9(5) yes
C36 . C37 . H371 . 119.7 no
C38 . C37 . H371 . 119.4 no
C37 . C38 . C39 . 118.9(5) yes
C37 . C38 . H381 . 120.5 no
C39 . C38 . H381 . 120.6 no
C40 . C39 . C38 . 121.3(5) yes
C40 . C39 . H391 . 119.4 no
C38 . C39 . H391 . 119.3 no
C31 . C30 . C29 . 118.1(2) yes
C31 . C30 . H301 . 120.7 no
C29 . C30 . H301 . 121.2 no
C30 . C31 . C32 . 120.00 yes
C30 . C31 . H311 . 120.2 no
C32 . C31 . H311 . 119.8 no
C31 . C32 . C33 . 119.99 yes
C31 . C32 . H321 . 120.1 no
C33 . C32 . H321 . 119.9 no
C32 . C33 . C34 . 120.01 yes
C32 . C33 . H331 . 120.0 no
C34 . C33 . H331 . 120.0 no
C33 . C34 . O1 . 124.4(5) yes
C33 . C34 . C29 . 120.8(3) yes
O1 . C34 . C29 . 114.8(5) yes
P2 . C23 . C28 . 117.7(3) yes
P2 . C23 . C24 . 122.1(3) yes
C28 . C23 . C24 . 119.91 yes
C23 . C28 . C27 . 120.00 yes
C23 . C28 . H281 . 120.0 no
C27 . C28 . H281 . 120.0 no
C28 . C27 . C26 . 120.09 yes
C28 . C27 . H271 . 119.9 no
C26 . C27 . H271 . 120.0 no
C27 . C26 . C25 . 119.91 yes
C27 . C26 . H261 . 120.0 no
C25 . C26 . H261 . 120.1 no
C26 . C25 . C24 . 120.00 yes
C26 . C25 . H251 . 119.9 no
C24 . C25 . H251 . 120.1 no
C25 . C24 . C23 . 120.09 yes
C25 . C24 . H241 . 119.9 no
C23 . C24 . H241 . 120.0 no
Cu1 . N2 . C10 . 124.96(17) yes
Cu1 . N2 . C6 . 112.69(17) yes
C10 . N2 . C6 . 119.99 yes
N2 . C10 . C9 . 120.01 yes
C10 . C9 . C8 . 119.99 yes
C10 . C9 . H91 . 120.1 no
C8 . C9 . H91 . 119.9 no
C9 . C8 . C7 . 120.00 yes
C9 . C8 . H81 . 120.2 no
C7 . C8 . H81 . 119.8 no
C8 . C7 . C6 . 120.01 yes
C8 . C7 . H71 . 120.2 no
C6 . C7 . H71 . 119.8 no
C7 . C6 . N2 . 120.00 yes
C7 . C6 . C5 . 126.8(3) yes
N2 . C6 . C5 . 112.9(3) yes
Cu1 . N1 . C5 . 111.9(3) yes
Cu1 . N1 . C1 . 130.4(4) yes
C5 . N1 . C1 . 117.2(4) yes
C6 . C5 . N1 . 119.4(4) yes
C6 . C5 . C4 . 119.0(5) yes
N1 . C5 . C4 . 121.6(5) yes
C5 . C4 . C3 . 117.4(6) yes
C5 . C4 . H41 . 121.6 no
C3 . C4 . H41 . 120.9 no
C4 . C3 . C2 . 121.2(5) yes
C4 . C3 . H31 . 119.5 no
C2 . C3 . H31 . 119.3 no
C3 . C2 . C1 . 115.0(5) yes
C3 . C2 . H21 . 122.6 no
C1 . C2 . H21 . 122.4 no
C2 . C1 . N1 . 127.5(5) yes
P2 . C17 . C18 . 124.2(3) yes
P2 . C17 . C22 . 115.6(3) yes
C18 . C17 . C22 . 120.11 yes
C17 . C18 . C19 . 119.78 yes
C17 . C18 . H181 . 120.3 no
C19 . C18 . H181 . 119.9 no
C18 . C19 . C20 . 120.11 yes
C18 . C19 . H191 . 119.8 no
C20 . C19 . H191 . 120.1 no
C19 . C20 . C21 . 120.11 yes
C19 . C20 . H201 . 118.9 no
C21 . C20 . H201 . 120.9 no
C20 . C21 . C22 . 119.79 yes
C20 . C21 . H211 . 118.6 no
C22 . C21 . H211 . 121.4 no
C17 . C22 . C21 . 120.10 yes
C17 . C22 . H221 . 120.7 no
C21 . C22 . H221 . 118.9 no
C55 . C57 . C64 . 120.93 yes
C55 . C57 . H571 . 119.4 no
C64 . C57 . H571 . 119.7 no
C57 . C55 . C56 . 119.47 yes
C57 . C55 . H551 . 120.5 no
C56 . C55 . H551 . 120.1 no
C55 . C56 . C54 . 119.61 yes
C55 . C56 . H561 . 120.4 no
C54 . C56 . H561 . 120.0 no
C56 . C54 . C52 . 120.93 yes
C56 . C54 . H541 . 119.7 no
C52 . C54 . H541 . 119.4 no
C54 . C52 . C64 . 119.47 yes
C54 . C52 . H521 . 120.4 no
C64 . C52 . H521 . 120.2 no
C57 . C64 . C52 . 119.61 yes
C57 . C64 . P2 . 115.1(4) yes
C52 . C64 . P2 . 125.1(4) yes
P2 . C60 . C63 . 115.1(4) yes
P2 . C60 . C59 . 124.6(4) yes
C63 . C60 . C59 . 120.01 yes
C60 . C63 . C62 . 119.99 yes
C60 . C63 . H631 . 119.6 no
C62 . C63 . H631 . 120.4 no
C63 . C62 . C58 . 120.00 yes
C63 . C62 . H621 . 118.9 no
C58 . C62 . H621 . 121.1 no
C62 . C58 . C61 . 120.01 yes
C62 . C58 . H581 . 119.0 no
C61 . C58 . H581 . 120.9 no
C58 . C61 . C59 . 119.99 yes
C58 . C61 . H611 . 119.9 no
C59 . C61 . H611 . 120.0 no
C60 . C59 . C61 . 120.00 yes
C60 . C59 . H591 . 119.3 no
C61 . C59 . H591 . 120.7 no

loop_
_geom_bond_atom_site_label_1
_geom_bond_site_symmetry_1
_geom_bond_atom_site_label_2
_geom_bond_site_symmetry_2
_geom_bond_distance
_geom_bond_publ_flag
C11 . C12 . 1.392 yes
C11 . C16 . 1.396 yes
C11 . P1 . 1.817(3) yes
C12 . C13 . 1.393 yes
C12 . H121 . 0.948 no
C13 . C14 . 1.396 yes
C13 . H131 . 0.948 no
C14 . C15 . 1.392 yes
C14 . H141 . 0.951 no
C15 . C16 . 1.393 yes
C15 . H151 . 0.952 no
C16 . H161 . 0.952 no
Cl2 . C10 . 1.703(5) yes
C100 . C10 . 1.381(4) yes
C100 . H1001 . 0.949 no
C100 . H1002 . 0.947 no
C100 . H1003 . 0.953 no
C102 . C1 . 1.372(4) yes
C102 . H1021 . 0.947 no
C102 . H1022 . 0.951 no
C102 . H1023 . 0.952 no
Cl1 . C1 . 1.814(5) yes
Cu1 . P2 . 2.2497(11) yes
Cu1 . P1 . 2.2774(13) yes
Cu1 . N2 . 2.103(2) yes
Cu1 . N1 . 2.131(3) yes
P2 . C29 . 1.817(4) yes
O1 . C35 . 1.491(7) yes
O1 . C34 . 1.377(7) yes
P1 . C51 . 1.822(3) yes
P1 . C40 . 1.828(5) yes
O2 . C46 . 1.220(7) yes
O2 . C45 . 1.362(7) yes
P3 . F5 . 1.563(4) yes
P3 . F6 . 1.579(4) yes
P3 . F1 . 1.569(4) yes
P3 . F2 . 1.587(5) yes
P3 . F3 . 1.597(5) yes
P3 . F4 . 1.603(5) yes
C51 . C46 . 1.394 yes
C51 . C50 . 1.401 yes
C46 . C47 . 1.398 yes
C47 . C48 . 1.401 yes
C47 . H471 . 0.953 no
C48 . C49 . 1.394 yes
C48 . H481 . 0.951 no
C49 . C50 . 1.398 yes
C49 . H491 . 0.948 no
C50 . H501 . 0.947 no
C45 . C44 . 1.393 yes
C45 . C29 . 1.422 yes
C41 . C42 . 1.393 yes
C41 . C29 . 1.424 yes
C41 . H411 . 0.952 no
C42 . C43 . 1.394 yes
C42 . H421 . 0.951 no
C43 . C44 . 1.391 yes
C43 . H431 . 0.949 no
C44 . H441 . 0.948 no
C40 . C35 . 1.383(6) yes
C40 . C39 . 1.404(6) yes
C35 . C36 . 1.387(7) yes
C36 . C37 . 1.350(7) yes
C36 . H361 . 0.952 no
C37 . C38 . 1.408(8) yes
C37 . H371 . 0.953 no
C38 . C39 . 1.376(7) yes
C38 . H381 . 0.951 no
C39 . H391 . 0.950 no
C30 . C31 . 1.393 yes
C30 . C29 . 1.443(7) yes
C30 . H301 . 0.949 no
C31 . C32 . 1.393 yes
C31 . H311 . 0.951 no
C32 . C33 . 1.393 yes
C32 . H321 . 0.952 no
C33 . C34 . 1.393 yes
C33 . H331 . 0.951 no
C34 . C29 . 1.327(7) yes
C23 . C28 . 1.393 yes
C23 . C24 . 1.394 yes
C28 . C27 . 1.395 yes
C28 . H281 . 0.950 no
C27 . C26 . 1.394 yes
C27 . H271 . 0.951 no
C26 . C25 . 1.393 yes
C26 . H261 . 0.951 no
C25 . C24 . 1.395 yes
C25 . H251 . 0.950 no
C24 . H241 . 0.949 no
N2 . C10 . 1.391 yes
N2 . C6 . 1.390 yes
C10 . C9 . 1.391 yes
C9 . C8 . 1.390 yes
C9 . H91 . 0.948 no
C8 . C7 . 1.391 yes
C8 . H81 . 0.949 no
C7 . C6 . 1.391 yes
C7 . H71 . 0.951 no
C6 . C5 . 1.465(6) yes
N1 . C5 . 1.330(7) yes
N1 . C1 . 1.296(6) yes
C5 . C4 . 1.389(7) yes
C4 . C3 . 1.400(9) yes
C4 . H41 . 0.952 no
C3 . C2 . 1.345(9) yes
C3 . H31 . 0.950 no
C2 . C1 . 1.367(7) yes
C2 . H21 . 0.947 no
C17 . C18 . 1.395 yes
C17 . C22 . 1.399 yes
C18 . C19 . 1.395 yes
C18 . H181 . 0.950 no
C19 . C20 . 1.399 yes
C19 . H191 . 0.961 no
C20 . C21 . 1.395 yes
C20 . H201 . 0.962 no
C21 . C22 . 1.395 yes
C21 . H211 . 0.952 no
C22 . H221 . 0.941 no
C57 . C55 . 1.420 yes
C57 . C64 . 1.422 yes
C57 . H571 . 0.949 no
C55 . C56 . 1.401 yes
C55 . H551 . 0.950 no
C56 . C54 . 1.422 yes
C56 . H561 . 0.951 no
C54 . C52 . 1.420 yes
C54 . H541 . 0.951 no
C52 . C64 . 1.401 yes
C52 . H521 . 0.950 no
C60 . C63 . 1.390 yes
C60 . C59 . 1.390 yes
C63 . C62 . 1.390 yes
C63 . H631 . 0.966 no
C62 . C58 . 1.390 yes
C62 . H621 . 0.955 no
C58 . C61 . 1.390 yes
C58 . H581 . 0.940 no
C61 . C59 . 1.390 yes
C61 . H611 . 0.935 no
C59 . H591 . 0.945 no

loop_
_geom_hbond_atom_site_label_D
_geom_hbond_site_symmetry_D
_geom_hbond_atom_site_label_H
_geom_hbond_site_symmetry_H
_geom_hbond_atom_site_label_A
_geom_hbond_site_symmetry_A
_geom_hbond_angle_DHA
_geom_hbond_distance_DH
_geom_hbond_distance_HA
_geom_hbond_distance_DA
_geom_hbond_publ_flag
C48 . H481 . C63 1_655 148 0.95 2.60 3.444(8) yes
C41 . H411 . C24 . 147 0.95 1.58 2.433(8) yes
C42 . H421 . C19 2_666 130 0.95 1.76 2.477(8) yes
C30 . H301 . C61 . 153 0.95 2.58 3.452(8) yes
C30 . H301 . C59 . 141 0.95 1.39 2.213(8) yes
C31 . H311 . C56 2_666 157 0.95 2.08 2.975(8) yes
C32 . H321 . C31 2_766 143 0.95 2.46 3.272(8) yes
C32 . H321 . C32 2_766 122 0.95 2.40 3.019(8) yes
C28 . H281 . C49 1_455 130 0.95 2.60 3.297(8) yes
C25 . H251 . C61 2_666 152 0.95 1.99 2.867(8) yes
C25 . H251 . C59 2_666 125 0.95 2.55 3.190(8) yes
C24 . H241 . C41 . 137 0.95 1.65 2.433(8) yes
C18 . H181 . C54 . 141 0.95 2.07 2.866(8) yes
C18 . H181 . C52 . 122 0.95 0.99 1.691(8) yes
C52 . H181 . C19 . 140 0.99 2.04 2.869(8) yes
C19 . H191 . C41 2_666 122 0.96 2.40 3.022(8) yes
C19 . H191 . C42 2_666 153 0.96 1.58 2.477(8) yes
C59 . H591 . C30 . 138 0.94 1.42 2.213(8) yes
C59 . H591 . C31 . 169 0.94 2.32 3.256(8) yes
C61 . H611 . C25 2_666 126 0.93 2.22 2.867(8) yes
C31 2_666 H541 . C56 . 147 1.02 2.07 2.975(8) yes
C54 . H541 . C30 2_666 120 0.95 2.00 2.613(8) yes
C54 . H541 . C31 2_666 161 0.95 1.02 1.945(8) yes
C54 . H541 . C32 2_666 158 0.95 2.09 2.995(8) yes
C31 2_666 H541 . C52 . 132 1.02 2.06 2.848(8) yes
C18 . H521 . C54 . 140 0.95 2.07 2.866(8) yes
C52 . H521 . C18 . 125 0.95 0.95 1.691(8) yes
C52 . H521 . C19 . 139 0.95 2.08 2.869(8) yes
C46 . H461 . C45 . 123 0.95 1.63 2.284(8) yes
C35 . H351 . C34 . 133 0.95 1.75 2.495(8) yes
